data_7716044
loop_
_publ_author_name
'Romero, Nuria'
'Chavagnan, Thierry'
'Roisnel, Thierry'
'Welle, Alexandre'
'Kirillov, Evgueni'
'Carpentier, Jean-Fran&#xe7;ois'

_publ_section_title
;
 Dinuclear group IV metal complexes based on a
 bis(indenyl)-(<i>E</i>/<i>Z</i>)-stilbene platform: a potential prototype
 of "photoswitchable" catalysts for olefin polymerization.
;
_journal_issue 22
_journal_name_full 'Dalton transactions (Cambridge, England : 2003)'
_journal_page_first 9452
_journal_page_last 9466
_journal_paper_doi 10.1039/d4dt00498a
_journal_volume 53
_journal_year 2024
_chemical_compound_source 'synthesis as described'
_chemical_formula_moiety 'C14 H10 Br2'
_chemical_formula_sum 'C14 H10 Br2'
_chemical_formula_weight 338.04
_space_group_crystal_system monoclinic
_space_group_IT_number 14
_space_group_name_Hall '-P 2ybc'
_space_group_name_H-M_alt 'P 1 21/c 1'
_atom_sites_solution_hydrogens geom
_atom_sites_solution_primary dual
_audit_update_record
;
2024-02-19 deposited with the CCDC.	2024-05-13 downloaded from the CCDC.
;
_cell_angle_alpha 90
_cell_angle_beta 93.132(6)
_cell_angle_gamma 90
_cell_formula_units_Z 2
_cell_length_a 9.7654(17)
_cell_length_b 3.9608(7)
_cell_length_c 15.486(2)
_cell_measurement_reflns_used 4249
_cell_measurement_temperature 150(2)
_cell_measurement_theta_max 27.45
_cell_measurement_theta_min 3.27
_cell_measurement_wavelength 0.71073
_cell_volume 598.09(17)
_computing_cell_refinement 'APEX3 (Bruker, 2015)'
_computing_data_collection 'Bruker APEX3 (Bruker, 2015)'
_computing_data_reduction 'SAINT (Bruker, 2014)'
_computing_molecular_graphics
;
   'SXGRAPH (L. Farrugia, 1999), Mercury (CSD, 2020)'
;
_computing_publication_material 'CRYSCALC (T. Roisnel, local program, 2023)'
_computing_structure_refinement 'SHELXL-2019_2 (Sheldrick, 2019)'
_computing_structure_solution 'SHELXT (Sheldrick, 2015)'
_diffrn_ambient_temperature 150(2)
_diffrn_detector '(CMOS) PHOTON 100'
_diffrn_detector_area_resol_mean 7.39
_diffrn_measured_fraction_theta_full 0.994
_diffrn_measured_fraction_theta_max 0.996
_diffrn_measurement_device_type 'D8 VENTURE Bruker AXS'
_diffrn_measurement_method 'rotation images'
_diffrn_orient_matrix_UB_11 -0.0087424
_diffrn_orient_matrix_UB_12 -0.2479158
_diffrn_orient_matrix_UB_13 0.0106062
_diffrn_orient_matrix_UB_21 -0.1016833
_diffrn_orient_matrix_UB_22 0.0168853
_diffrn_orient_matrix_UB_23 -0.0107091
_diffrn_orient_matrix_UB_31 0.0100796
_diffrn_orient_matrix_UB_32 -0.0446857
_diffrn_orient_matrix_UB_33 -0.0628900
_diffrn_radiation_monochromator 'multilayer monochromator'
_diffrn_radiation_probe x-ray
_diffrn_radiation_source 'Incoatec microfocus sealed tube'
_diffrn_radiation_type MoK\a
_diffrn_radiation_wavelength 0.71073
_diffrn_reflns_av_R_equivalents 0.0553
_diffrn_reflns_av_unetI/netI 0.0559
_diffrn_reflns_limit_h_max 12
_diffrn_reflns_limit_h_min -12
_diffrn_reflns_limit_k_max 5
_diffrn_reflns_limit_k_min -4
_diffrn_reflns_limit_l_max 20
_diffrn_reflns_limit_l_min -17
_diffrn_reflns_number 5389
_diffrn_reflns_theta_full 25.242
_diffrn_reflns_theta_max 27.455
_diffrn_reflns_theta_min 2.634
_diffrn_source_current 1.0
_diffrn_source_power 50.0
_diffrn_source_voltage 50.0
_exptl_absorpt_coefficient_mu 6.744
_exptl_absorpt_correction_T_max 0.260
_exptl_absorpt_correction_T_min 0.076
_exptl_absorpt_correction_type multi-scan
_exptl_absorpt_process_details
;
  [Sheldrick, G.M. (2014). SADABS Bruker AXS Inc., Madison, Wisconsin, USA]
;
_exptl_crystal_colour colourless
_exptl_crystal_density_diffrn 1.877
_exptl_crystal_description prism
_exptl_crystal_F_000 328
_exptl_crystal_size_max 0.600
_exptl_crystal_size_mid 0.500
_exptl_crystal_size_min 0.200
_refine_diff_density_max 1.537
_refine_diff_density_min -1.610
_refine_diff_density_rms 0.256
_refine_ls_extinction_coef 0.062(7)
_refine_ls_extinction_method 'SHELXL-2019_2 (Sheldrick 2019)'
_refine_ls_goodness_of_fit_ref 1.081
_refine_ls_hydrogen_treatment constr
_refine_ls_matrix_type full
_refine_ls_number_parameters 74
_refine_ls_number_reflns 1358
_refine_ls_number_restraints 0
_refine_ls_restrained_S_all 1.081
_refine_ls_R_factor_all 0.0571
_refine_ls_R_factor_gt 0.0519
_refine_ls_shift/su_max 0.000
_refine_ls_shift/su_mean 0.000
_refine_ls_structure_factor_coef Fsqd
_refine_ls_weighting_details 'w=1/[\s^2^(Fo^2^)+(0.1058P)^2^] where P=(Fo^2^+2Fc^2^)/3'
_refine_ls_weighting_scheme calc
_refine_ls_wR_factor_gt 0.1401
_refine_ls_wR_factor_ref 0.1452
_reflns_number_gt 1201
_reflns_number_total 1358
_reflns_threshold_expression >2sigma(I)
_cod_data_source_file d4dt00498a2.cif
_cod_data_source_block NR2055
_cod_depositor_comments 'Adding full bibliography for 7716039--7716046.cif.'
_cod_original_sg_symbol_H-M 'P 21/c'
_cod_database_code 7716044

loop_
_space_group_symop_operation_xyz
'x, y, z'
'-x, y+1/2, -z+1/2'
'-x, -y, -z'
'x, -y-1/2, z-1/2'

loop_
_atom_site_label
_atom_site_type_symbol
_atom_site_fract_x
_atom_site_fract_y
_atom_site_fract_z
_atom_site_U_iso_or_equiv
_atom_site_adp_type
_atom_site_occupancy
_atom_site_site_symmetry_order
_atom_site_calc_flag
_atom_site_refinement_flags_posn
_atom_site_refinement_flags_adp
_atom_site_refinement_flags_occupancy
_atom_site_disorder_assembly
_atom_site_disorder_group
C1 C 0.5593(4) 0.5798(10) 0.5038(2) 0.0179(8) Uani 1 1 d . . . . .
H1 H 0.575981 0.711787 0.554551 0.021 Uiso 1 1 calc R U . . .
C2 C 0.6681(4) 0.5746(9) 0.4421(2) 0.0164(8) Uani 1 1 d . . . . .
C3 C 0.7979(5) 0.7046(9) 0.4671(3) 0.0188(9) Uani 1 1 d . . . . .
H3 H 0.813636 0.796154 0.523508 0.023 Uiso 1 1 calc R U . . .
C4 C 0.9035(5) 0.7016(10) 0.4108(3) 0.0210(9) Uani 1 1 d . . . . .
H4 H 0.990816 0.789168 0.429200 0.025 Uiso 1 1 calc R U . . .
C5 C 0.8827(4) 0.5714(10) 0.3276(2) 0.0198(8) Uani 1 1 d . . . . .
H5 H 0.954678 0.568033 0.288804 0.024 Uiso 1 1 calc R U . . .
C6 C 0.7538(4) 0.4470(10) 0.3032(2) 0.0162(8) Uani 1 1 d . . . . .
C7 C 0.6476(4) 0.4431(9) 0.3577(2) 0.0153(8) Uani 1 1 d . . . . .
H7 H 0.560941 0.352767 0.338771 0.018 Uiso 1 1 calc R U . . .
Br1 Br 0.72242(4) 0.27689(11) 0.18892(2) 0.0204(3) Uani 1 1 d . . . . .

loop_
_atom_site_aniso_label
_atom_site_aniso_U_11
_atom_site_aniso_U_22
_atom_site_aniso_U_33
_atom_site_aniso_U_23
_atom_site_aniso_U_13
_atom_site_aniso_U_12
C1 0.021(2) 0.0169(18) 0.0150(17) 0.0009(14) -0.0021(15) 0.0001(14)
C2 0.019(2) 0.0149(18) 0.0149(17) 0.0020(13) -0.0003(15) -0.0005(13)
C3 0.020(2) 0.0186(19) 0.018(2) -0.0020(14) 0.0008(17) -0.0021(14)
C4 0.013(2) 0.023(2) 0.027(2) -0.0014(16) -0.0035(17) -0.0049(15)
C5 0.0184(19) 0.020(2) 0.0214(19) 0.0004(15) 0.0077(16) -0.0016(14)
C6 0.021(2) 0.0139(19) 0.0144(17) 0.0003(13) 0.0018(15) 0.0011(14)
C7 0.0132(18) 0.0174(18) 0.0152(17) 0.0011(13) -0.0006(14) 0.0005(13)
Br1 0.0231(4) 0.0226(4) 0.0156(4) -0.00235(12) 0.0022(2) -0.00086(13)

loop_
_atom_type_symbol
_atom_type_description
_atom_type_scat_dispersion_real
_atom_type_scat_dispersion_imag
_atom_type_scat_source
C C 0.0033 0.0016 'International Tables Vol C Tables 4.2.6.8 and 6.1.1.4'
H H 0.0000 0.0000 'International Tables Vol C Tables 4.2.6.8 and 6.1.1.4'
Br Br -0.2901 2.4595 'International Tables Vol C Tables 4.2.6.8 and 6.1.1.4'

loop_
_geom_angle_atom_site_label_1
_geom_angle_atom_site_label_2
_geom_angle_atom_site_label_3
_geom_angle
_geom_angle_site_symmetry_1
_geom_angle_site_symmetry_3
_geom_angle_publ_flag
C1 C1 C2 126.7(5) 3_666 . ?
C1 C1 H1 116.6 3_666 . ?
C2 C1 H1 116.6 . . ?
C3 C2 C7 118.2(4) . . ?
C3 C2 C1 119.4(3) . . ?
C7 C2 C1 122.5(3) . . ?
C4 C3 C2 121.0(4) . . ?
C4 C3 H3 119.5 . . ?
C2 C3 H3 119.5 . . ?
C3 C4 C5 120.6(4) . . ?
C3 C4 H4 119.7 . . ?
C5 C4 H4 119.7 . . ?
C6 C5 C4 118.0(4) . . ?
C6 C5 H5 121.0 . . ?
C4 C5 H5 121.0 . . ?
C7 C6 C5 122.8(3) . . ?
C7 C6 Br1 118.7(3) . . ?
C5 C6 Br1 118.6(3) . . ?
C6 C7 C2 119.4(3) . . ?
C6 C7 H7 120.3 . . ?
C2 C7 H7 120.3 . . ?

loop_
_geom_bond_atom_site_label_1
_geom_bond_atom_site_label_2
_geom_bond_distance
_geom_bond_site_symmetry_2
_geom_bond_publ_flag
C1 C1 1.319(8) 3_666 ?
C1 C2 1.468(5) . ?
C1 H1 0.9500 . ?
C2 C3 1.403(6) . ?
C2 C7 1.411(5) . ?
C3 C4 1.386(7) . ?
C3 H3 0.9500 . ?
C4 C5 1.393(6) . ?
C4 H4 0.9500 . ?
C5 C6 1.385(5) . ?
C5 H5 0.9500 . ?
C6 C7 1.373(5) . ?
C6 Br1 1.902(4) . ?
C7 H7 0.9500 . ?

loop_
_geom_torsion_atom_site_label_1
_geom_torsion_atom_site_label_2
_geom_torsion_atom_site_label_3
_geom_torsion_atom_site_label_4
_geom_torsion
_geom_torsion_site_symmetry_1
_geom_torsion_site_symmetry_2
_geom_torsion_site_symmetry_3
_geom_torsion_site_symmetry_4
_geom_torsion_publ_flag
C1 C1 C2 C3 -167.9(5) 3_666 . . . ?
C1 C1 C2 C7 12.1(7) 3_666 . . . ?
C7 C2 C3 C4 -0.6(5) . . . . ?
C1 C2 C3 C4 179.5(4) . . . . ?
C2 C3 C4 C5 0.5(6) . . . . ?
C3 C4 C5 C6 0.2(6) . . . . ?
C4 C5 C6 C7 -0.9(6) . . . . ?
C4 C5 C6 Br1 178.7(3) . . . . ?
C5 C6 C7 C2 0.9(6) . . . . ?
Br1 C6 C7 C2 -178.7(3) . . . . ?
C3 C2 C7 C6 -0.1(5) . . . . ?
C1 C2 C7 C6 179.8(4) . . . . ?
